data_7717511
loop_
_publ_author_name
'Si, Si'
'Song, Wenxun'
'Chen, Jie'
'Zhang, Weimin'
'Ji, Wenhua'
'Nam, Wonwoo'
'Wang, Bin'

_publ_section_title
;
 Neutral nickel complexes with tetradentate N-heterocyclic carbene amidate
 ligands for electrocatalytic hydrogen evolution.
;
_journal_issue 48
_journal_name_full 'Dalton transactions (Cambridge, England : 2003)'
_journal_page_first 19088
_journal_page_last 19092
_journal_paper_doi 10.1039/d4dt02746a
_journal_volume 53
_journal_year 2024
_chemical_absolute_configuration ad
_chemical_formula_moiety '3(C18 H24 N6 Ni O2), 2(C3 H7 N O)'
_chemical_formula_sum 'C60 H86 N20 Ni3 O8'
_chemical_formula_weight 1391.61
_space_group_crystal_system monoclinic
_space_group_IT_number 5
_space_group_name_Hall 'I 2y'
_space_group_name_H-M_alt 'I 1 2 1'
_atom_sites_solution_hydrogens geom
_audit_creation_date 2021-11-11
_audit_creation_method
;
Olex2 1.2
(compiled 2018.05.29 svn.r3508 for OlexSys, GUI svn.r5506)
;
_audit_update_record
;
2024-06-28 deposited with the CCDC.	2024-11-14 downloaded from the CCDC.
;
_cell_angle_alpha 90
_cell_angle_beta 91.7110(17)
_cell_angle_gamma 90
_cell_formula_units_Z 2
_cell_length_a 11.4069(2)
_cell_length_b 11.1844(2)
_cell_length_c 27.0255(6)
_cell_measurement_reflns_used 11278
_cell_measurement_temperature 293(2)
_cell_measurement_theta_max 28.8150
_cell_measurement_theta_min 3.9070
_cell_volume 3446.36(12)
_computing_cell_refinement 'CrysAlisPro 1.171.39.33c (Rigaku OD, 2017)'
_computing_data_collection 'CrysAlisPro 1.171.39.33c (Rigaku OD, 2017)'
_computing_data_reduction 'CrysAlisPro 1.171.39.33c (Rigaku OD, 2017)'
_computing_molecular_graphics 'Olex2 (Dolomanov et al., 2009)'
_computing_publication_material 'Olex2 (Dolomanov et al., 2009)'
_computing_structure_refinement 'XL (Sheldrick, 2008)'
_diffrn_ambient_temperature 293(2)
_diffrn_detector 'CCD plate'
_diffrn_detector_area_resol_mean 16.0355
_diffrn_detector_type Eos
_diffrn_measured_fraction_theta_full 0.995
_diffrn_measured_fraction_theta_max 0.996
_diffrn_measurement_details
;
List of Runs (angles in degrees, time in seconds):

  # Type    Start    End  Width  t~exp~   \w     \q     \k     \f   Frames
#--------------------------------------------------------------------------
  1  \w    -51.00  33.00   1.00   18.07    --   15.86 -57.00 -90.00   84
  2  \w    -51.00  33.00   1.00   18.07    --   15.86 -57.00  30.00   84
  3  \w    -25.00  55.00   1.00   18.07    --   15.86 -99.00   0.00   80
  4  \w    -25.00  22.00   1.00   18.07    --  -17.03 -99.00 150.00   47
  5  \w    -14.00  87.00   1.00   18.07    --   15.86  19.00  30.00  101
  6  \w    -78.00 -47.00   1.00   18.07    --  -17.03 138.00  77.38   31
  7  \w    -21.00   6.00   1.00   18.07    --   15.70 -37.00 120.00   27
  8  \w     27.00  52.00   1.00   18.07    --   15.70 -94.00 174.00   25
  9  \w     39.00  75.00   1.00   18.07    --   15.70 178.00 -60.00   36
 10  \w    -38.00   1.00   1.00   18.07    --  -16.79 -37.00  30.00   39
 11  \w    -42.00 -15.00   1.00   18.07    --  -16.79  94.00 -74.00   27
 12  \w    -74.00 -48.00   1.00   18.07    --  -16.79 -77.00-180.00   26
 13  \w     -1.00  83.00   1.00   18.07    --   15.70  57.00  60.00   84
 14  \w    -36.00  34.00   1.00   18.07    --  -16.79  37.00 120.00   70
 15  \w    -25.00  22.00   1.00   18.07    --  -16.79 -99.00-150.00   47
;
_diffrn_measurement_device 'four-circle diffractometer'
_diffrn_measurement_device_type 'Xcalibur, Eos, Gemini'
_diffrn_measurement_method '\w scans'
_diffrn_orient_matrix_type 'CrysAlisPro convention (1999,Acta A55,543-557)'
_diffrn_orient_matrix_UB_11 0.0452834000
_diffrn_orient_matrix_UB_12 0.0238946000
_diffrn_orient_matrix_UB_13 0.0156143000
_diffrn_orient_matrix_UB_21 -0.0411660000
_diffrn_orient_matrix_UB_22 0.0105752000
_diffrn_orient_matrix_UB_23 0.0186653000
_diffrn_orient_matrix_UB_31 0.0111722000
_diffrn_orient_matrix_UB_32 -0.0577744000
_diffrn_orient_matrix_UB_33 0.0098714000
_diffrn_radiation_monochromator graphite
_diffrn_radiation_probe x-ray
_diffrn_radiation_type MoK\a
_diffrn_radiation_wavelength 0.71073
_diffrn_reflns_av_R_equivalents 0.0242
_diffrn_reflns_av_unetI/netI 0.0223
_diffrn_reflns_Laue_measured_fraction_full 0.995
_diffrn_reflns_Laue_measured_fraction_max 0.996
_diffrn_reflns_limit_h_max 14
_diffrn_reflns_limit_h_min -14
_diffrn_reflns_limit_k_max 13
_diffrn_reflns_limit_k_min -13
_diffrn_reflns_limit_l_max 33
_diffrn_reflns_limit_l_min -33
_diffrn_reflns_number 27789
_diffrn_reflns_point_group_measured_fraction_full 0.996
_diffrn_reflns_point_group_measured_fraction_max 0.997
_diffrn_reflns_theta_full 25.242
_diffrn_reflns_theta_max 26.372
_diffrn_reflns_theta_min 2.936
_diffrn_source 'fine-focus sealed X-ray tube'
_diffrn_source_type 'Enhance (Mo) X-ray Source'
_exptl_absorpt_coefficient_mu 0.877
_exptl_absorpt_correction_T_max 1.00000
_exptl_absorpt_correction_T_min 0.77953
_exptl_absorpt_correction_type multi-scan
_exptl_absorpt_process_details
;
CrysAlisPro 1.171.39.33c (Rigaku Oxford Diffraction, 2017)
Empirical absorption correction using spherical harmonics,
 implemented in SCALE3 ABSPACK scaling algorithm.
;
_exptl_crystal_colour yellow
_exptl_crystal_density_diffrn 1.341
_exptl_crystal_density_meas ?
_exptl_crystal_description block
_exptl_crystal_F_000 1468
_exptl_crystal_size_max 0.025
_exptl_crystal_size_mid 0.024
_exptl_crystal_size_min 0.023
_refine_diff_density_max 0.267
_refine_diff_density_min -0.185
_refine_diff_density_rms 0.039
_refine_ls_abs_structure_details
;
 Flack x determined using 2928 quotients [(I+)-(I-)]/[(I+)+(I-)]
 (Parsons, Flack and Wagner, Acta Cryst. B69 (2013) 249-259).
;
_refine_ls_abs_structure_Flack -0.007(3)
_refine_ls_extinction_method none
_refine_ls_goodness_of_fit_ref 1.062
_refine_ls_hydrogen_treatment constr
_refine_ls_matrix_type full
_refine_ls_number_parameters 416
_refine_ls_number_reflns 7020
_refine_ls_number_restraints 1
_refine_ls_restrained_S_all 1.062
_refine_ls_R_factor_all 0.0303
_refine_ls_R_factor_gt 0.0260
_refine_ls_shift/su_max 0.040
_refine_ls_shift/su_mean 0.001
_refine_ls_structure_factor_coef Fsqd
_refine_ls_weighting_details 'w=1/[\s^2^(Fo^2^)+(0.0333P)^2^+1.1878P] where P=(Fo^2^+2Fc^2^)/3'
_refine_ls_weighting_scheme calc
_refine_ls_wR_factor_gt 0.0622
_refine_ls_wR_factor_ref 0.0649
_reflns_Friedel_coverage 0.900
_reflns_Friedel_fraction_full 0.997
_reflns_Friedel_fraction_max 0.998
_reflns_number_gt 6532
_reflns_number_total 7020
_reflns_threshold_expression 'I > 2\s(I)'
_cod_data_source_file d4dt02746a2.cif
_cod_data_source_block 180403_wb_1_sq
_cod_depositor_comments
;
The following automatic conversions were performed:

data item '_exptl_crystal_density_meas' value 'not measured' was
changed to '?' -- the value is perceived as not measured.

Automatic conversion script
Id: cif_fix_values 8170 2020-07-09 18:12:32Z antanas 

 Adding full bibliography for 7717511--7717512.cif.
;
_cod_database_code 7717511
_shelx_shelxl_version_number 2014/7
_chemical_oxdiff_formula 'C H N O Cl'
_shelx_space_group_comment
;
The symmetry employed for this shelxl refinement is uniquely defined
by the following loop, which should always be used as a source of
symmetry information in preference to the above space-group names.
They are only intended as comments.
;
_shelx_estimated_absorpt_t_max 0.980
_shelx_estimated_absorpt_t_min 0.978
_reflns_odcompleteness_completeness 99.76
_reflns_odcompleteness_iscentric 1
_reflns_odcompleteness_theta 26.32
_olex2_refinement_description
;
1. Fixed Uiso
 At 1.2 times of:
  All C(H) groups, All C(H,H) groups
 At 1.5 times of:
  All C(H,H,H) groups
2.a Ternary CH refined with riding coordinates:
 C1(H1), C2(H2), C19(H19)
2.b Secondary CH2 refined with riding coordinates:
 C3(H3B,H3A), C4(H4B,H4A), C5(H5A,H5B), C6(H6A,H6B), C8(H8B,H8A), C14(H14A,
 H14B), C20(H20A,H20B), C21(H21A,H21B), C23(H23B,H23A)
2.c Aromatic/amide H refined with riding coordinates:
 C10(H10), C11(H11), C15(H15), C16(H16), C24(H24), C25(H25), C28(H28)
2.d Idealised Me refined as rotating group:
 C12(H12A,H12B,H12C), C17(H17A,H17B,H17C), C27(H27C,H27B,H27A), C29(H29C,H29B,
 H29A), C30(H30A,H30B,H30C)
;
_olex2_submission_special_instructions 'No special instructions were received'
_oxdiff_exptl_absorpt_empirical_details
;
Empirical correction (ABSPACK) includes:
- Absorption correction using spherical harmonics
- Frame scaling
;
_oxdiff_exptl_absorpt_empirical_full_max 1.267
_oxdiff_exptl_absorpt_empirical_full_min 0.797

loop_
_space_group_symop_operation_xyz
'x, y, z'
'-x, y, -z'
'x+1/2, y+1/2, z+1/2'
'-x+1/2, y+1/2, -z+1/2'

loop_
_atom_site_label
_atom_site_type_symbol
_atom_site_fract_x
_atom_site_fract_y
_atom_site_fract_z
_atom_site_U_iso_or_equiv
_atom_site_adp_type
_atom_site_occupancy
_atom_site_site_symmetry_order
_atom_site_calc_flag
_atom_site_refinement_flags_posn
_atom_site_refinement_flags_adp
_atom_site_refinement_flags_occupancy
_atom_site_disorder_assembly
_atom_site_disorder_group
Ni1 Ni 0.85013(3) 0.29570(3) 0.73184(2) 0.03028(9) Uani 1 1 d . . . . .
Ni2 Ni 1.0000 0.73522(4) 0.0000 0.03081(13) Uani 1 2 d S T P . .
O1 O 1.0366(2) 0.3504(3) 0.61361(10) 0.0640(7) Uani 1 1 d . . . . .
O2 O 1.0162(2) 0.2273(2) 0.85687(9) 0.0602(7) Uani 1 1 d . . . . .
O3 O 0.7057(3) 0.5542(3) 0.00789(13) 0.0704(8) Uani 1 1 d . . . . .
O4 O 0.8374(4) 0.5660(4) 0.63491(17) 0.1037(13) Uani 1 1 d . . . . .
N1 N 0.9744(2) 0.2729(2) 0.68728(9) 0.0376(6) Uani 1 1 d . . . . .
N2 N 0.9681(2) 0.3180(2) 0.78291(9) 0.0379(6) Uani 1 1 d . . . . .
N3 N 0.7530(2) 0.2240(3) 0.63821(9) 0.0389(6) Uani 1 1 d . . . . .
N4 N 0.6438(2) 0.1630(2) 0.69593(10) 0.0369(6) Uani 1 1 d . . . . .
N5 N 0.7409(2) 0.3662(3) 0.82065(9) 0.0407(6) Uani 1 1 d . . . . .
N6 N 0.6444(2) 0.4345(2) 0.75760(10) 0.0384(6) Uani 1 1 d . . . . .
N7 N 0.8966(2) 0.6115(2) 0.02057(9) 0.0379(6) Uani 1 1 d . . . . .
N8 N 0.8144(2) 0.8383(2) 0.05326(9) 0.0380(6) Uani 1 1 d . . . . .
N9 N 0.9690(2) 0.9435(2) 0.06379(9) 0.0354(5) Uani 1 1 d . . . . .
N10 N 0.9724(4) 0.6712(5) 0.59341(17) 0.0912(13) Uani 1 1 d . . . . .
C1 C 1.0887(2) 0.3063(4) 0.71035(12) 0.0456(8) Uani 1 1 d . . . . .
H1 H 1.0999 0.3923 0.7053 0.055 Uiso 1 1 calc R . . . .
C2 C 1.0842(3) 0.2838(3) 0.76547(12) 0.0454(7) Uani 1 1 d . . . . .
H2 H 1.0928 0.1975 0.7706 0.055 Uiso 1 1 calc R . . . .
C3 C 1.1890(3) 0.3442(5) 0.79105(17) 0.0696(12) Uani 1 1 d . . . . .
H3B H 1.1865 0.3320 0.8265 0.084 Uiso 1 1 calc R . . . .
H3A H 1.1869 0.4295 0.7846 0.084 Uiso 1 1 calc R . . . .
C4 C 1.3020(3) 0.2905(6) 0.77124(19) 0.0898(15) Uani 1 1 d . . . . .
H4B H 1.3688 0.3340 0.7851 0.108 Uiso 1 1 calc R . . . .
H4A H 1.3087 0.2080 0.7821 0.108 Uiso 1 1 calc R . . . .
C5 C 1.3059(3) 0.2945(7) 0.71492(19) 0.0904(16) Uani 1 1 d . . . . .
H5A H 1.3143 0.3768 0.7043 0.108 Uiso 1 1 calc R . . . .
H5B H 1.3737 0.2503 0.7042 0.108 Uiso 1 1 calc R . . . .
C6 C 1.1956(3) 0.2417(5) 0.69079(16) 0.0663(11) Uani 1 1 d . . . . .
H6A H 1.1909 0.1571 0.6983 0.080 Uiso 1 1 calc R . . . .
H6B H 1.1979 0.2507 0.6551 0.080 Uiso 1 1 calc R . . . .
C7 C 0.9613(3) 0.3023(4) 0.63965(11) 0.0431(7) Uani 1 1 d . . . . .
C8 C 0.8474(3) 0.2785(4) 0.61174(11) 0.0475(8) Uani 1 1 d . . . . .
H8B H 0.8190 0.3540 0.5984 0.057 Uiso 1 1 calc R . . . .
H8A H 0.8643 0.2276 0.5838 0.057 Uiso 1 1 calc R . . . .
C9 C 0.7422(2) 0.2279(3) 0.68764(10) 0.0333(6) Uani 1 1 d . . . . .
C10 C 0.6628(3) 0.1591(3) 0.61612(13) 0.0517(9) Uani 1 1 d . . . . .
H10 H 0.6514 0.1445 0.5824 0.062 Uiso 1 1 calc R . . . .
C11 C 0.5948(3) 0.1214(3) 0.65239(13) 0.0495(8) Uani 1 1 d . . . . .
H11 H 0.5271 0.0755 0.6487 0.059 Uiso 1 1 calc R . . . .
C12 C 0.5983(3) 0.1333(3) 0.74403(13) 0.0439(8) Uani 1 1 d . . . . .
H12A H 0.6624 0.1215 0.7673 0.066 Uiso 1 1 calc GR . . . .
H12B H 0.5528 0.0613 0.7414 0.066 Uiso 1 1 calc GR . . . .
H12C H 0.5497 0.1974 0.7551 0.066 Uiso 1 1 calc GR . . . .
C13 C 0.9461(3) 0.2816(3) 0.82872(12) 0.0412(7) Uani 1 1 d . . . . .
C14 C 0.8280(3) 0.3028(4) 0.85052(11) 0.0488(8) Uani 1 1 d . . . . .
H14A H 0.7955 0.2257 0.8591 0.059 Uiso 1 1 calc R . . . .
H14B H 0.8403 0.3469 0.8812 0.059 Uiso 1 1 calc R . . . .
C15 C 0.6502(4) 0.4337(3) 0.83838(15) 0.0549(10) Uani 1 1 d . . . . .
H15 H 0.6340 0.4465 0.8715 0.066 Uiso 1 1 calc R . . . .
C16 C 0.5906(3) 0.4771(3) 0.79972(15) 0.0514(9) Uani 1 1 d . . . . .
H16 H 0.5251 0.5265 0.8005 0.062 Uiso 1 1 calc R . . . .
C17 C 0.6083(3) 0.4677(3) 0.70760(15) 0.0525(9) Uani 1 1 d . . . . .
H17A H 0.6761 0.4740 0.6876 0.079 Uiso 1 1 calc GR . . . .
H17B H 0.5684 0.5432 0.7081 0.079 Uiso 1 1 calc GR . . . .
H17C H 0.5564 0.4078 0.6940 0.079 Uiso 1 1 calc GR . . . .
C18 C 0.7372(3) 0.3647(3) 0.77084(11) 0.0327(6) Uani 1 1 d . . . . .
C19 C 0.9338(3) 0.4934(3) 0.00222(12) 0.0411(7) Uani 1 1 d . . . . .
H19 H 0.8990 0.4827 -0.0311 0.049 Uiso 1 1 calc R . . . .
C20 C 0.8995(4) 0.3853(3) 0.03331(15) 0.0580(10) Uani 1 1 d . . . . .
H20A H 0.9387 0.3892 0.0656 0.070 Uiso 1 1 calc R . . . .
H20B H 0.8155 0.3853 0.0379 0.070 Uiso 1 1 calc R . . . .
C21 C 0.9354(4) 0.2714(3) 0.00651(17) 0.0697(12) Uani 1 1 d . . . . .
H21A H 0.9201 0.2029 0.0274 0.084 Uiso 1 1 calc R . . . .
H21B H 0.8878 0.2630 -0.0236 0.084 Uiso 1 1 calc R . . . .
C22 C 0.7820(3) 0.6283(3) 0.02032(12) 0.0442(8) Uani 1 1 d . . . . .
C23 C 0.7326(3) 0.7486(3) 0.03482(13) 0.0469(8) Uani 1 1 d . . . . .
H23B H 0.6910 0.7815 0.0061 0.056 Uiso 1 1 calc R . . . .
H23A H 0.6753 0.7351 0.0600 0.056 Uiso 1 1 calc R . . . .
C24 C 0.7873(3) 0.9284(3) 0.08589(13) 0.0488(8) Uani 1 1 d . . . . .
H24 H 0.7153 0.9415 0.1002 0.059 Uiso 1 1 calc R . . . .
C25 C 0.8848(3) 0.9931(3) 0.09283(13) 0.0464(8) Uani 1 1 d . . . . .
H25 H 0.8940 1.0593 0.1134 0.056 Uiso 1 1 calc R . . . .
C26 C 0.9259(3) 0.8473(3) 0.03888(11) 0.0330(6) Uani 1 1 d . . . . .
C27 C 1.0898(3) 0.9860(3) 0.06385(13) 0.0447(8) Uani 1 1 d . . . . .
H27C H 1.1421 0.9204 0.0708 0.067 Uiso 1 1 calc GR . . . .
H27B H 1.1007 1.0463 0.0888 0.067 Uiso 1 1 calc GR . . . .
H27A H 1.1061 1.0191 0.0320 0.067 Uiso 1 1 calc GR . . . .
C28 C 0.9349(5) 0.6045(5) 0.6303(2) 0.0841(15) Uani 1 1 d . . . . .
H28 H 0.9898 0.5855 0.6552 0.101 Uiso 1 1 calc R . . . .
C29 C 0.8882(6) 0.7045(8) 0.5528(2) 0.126(3) Uani 1 1 d . . . . .
H29C H 0.8953 0.6494 0.5258 0.188 Uiso 1 1 calc GR . . . .
H29B H 0.9052 0.7840 0.5416 0.188 Uiso 1 1 calc GR . . . .
H29A H 0.8098 0.7018 0.5646 0.188 Uiso 1 1 calc GR . . . .
C30 C 1.0911(6) 0.7135(8) 0.5907(3) 0.124(2) Uani 1 1 d . . . . .
H30A H 1.1322 0.6984 0.6216 0.187 Uiso 1 1 calc GR . . . .
H30B H 1.0907 0.7978 0.5841 0.187 Uiso 1 1 calc GR . . . .
H30C H 1.1297 0.6725 0.5646 0.187 Uiso 1 1 calc GR . . . .

loop_
_atom_site_aniso_label
_atom_site_aniso_U_11
_atom_site_aniso_U_22
_atom_site_aniso_U_33
_atom_site_aniso_U_23
_atom_site_aniso_U_13
_atom_site_aniso_U_12
Ni1 0.02259(16) 0.03344(18) 0.03468(18) 0.00113(16) -0.00130(12) 0.00111(16)
Ni2 0.0330(3) 0.0287(3) 0.0307(3) 0.000 0.0007(2) 0.000
O1 0.0391(14) 0.0856(19) 0.0684(17) 0.0276(15) 0.0188(12) 0.0047(13)
O2 0.0680(18) 0.0577(15) 0.0533(14) 0.0125(13) -0.0214(12) 0.0061(14)
O3 0.0526(17) 0.0530(16) 0.105(2) -0.0159(15) -0.0121(16) -0.0171(13)
O4 0.080(3) 0.096(3) 0.136(4) -0.010(2) 0.029(3) 0.008(2)
N1 0.0244(12) 0.0446(16) 0.0438(14) 0.0049(11) 0.0015(10) 0.0044(10)
N2 0.0315(13) 0.0366(15) 0.0449(14) 0.0028(10) -0.0086(10) -0.0017(10)
N3 0.0349(13) 0.0469(15) 0.0345(13) -0.0009(12) -0.0039(10) 0.0033(12)
N4 0.0277(13) 0.0389(14) 0.0438(15) -0.0010(11) -0.0025(11) -0.0004(11)
N5 0.0441(16) 0.0390(14) 0.0392(14) -0.0028(11) 0.0057(11) -0.0022(12)
N6 0.0311(14) 0.0334(14) 0.0510(16) 0.0017(12) 0.0060(12) 0.0009(11)
N7 0.0446(15) 0.0332(13) 0.0357(14) 0.0004(11) -0.0024(11) -0.0074(12)
N8 0.0357(14) 0.0389(14) 0.0398(14) -0.0037(11) 0.0082(11) -0.0060(11)
N9 0.0362(14) 0.0317(13) 0.0382(13) -0.0025(10) 0.0007(10) -0.0029(11)
N10 0.076(3) 0.115(4) 0.083(3) -0.016(3) 0.009(2) 0.004(3)
C1 0.0266(14) 0.0477(19) 0.062(2) 0.0114(18) -0.0016(13) 0.0001(15)
C2 0.0271(14) 0.0449(17) 0.064(2) 0.0078(17) -0.0093(13) 0.0002(15)
C3 0.040(2) 0.082(3) 0.085(3) 0.006(2) -0.020(2) -0.012(2)
C4 0.0280(18) 0.129(4) 0.111(4) 0.020(4) -0.019(2) -0.004(3)
C5 0.0273(18) 0.135(4) 0.108(4) 0.027(4) 0.000(2) 0.007(3)
C6 0.0297(18) 0.090(3) 0.080(3) 0.019(2) 0.0055(17) 0.0118(19)
C7 0.0318(14) 0.0495(18) 0.0485(17) 0.0100(17) 0.0096(12) 0.0090(16)
C8 0.0450(18) 0.063(2) 0.0351(16) 0.0043(16) 0.0041(13) 0.0053(17)
C9 0.0262(14) 0.0356(15) 0.0380(15) 0.0012(13) 0.0011(11) 0.0050(13)
C10 0.053(2) 0.060(2) 0.0420(19) -0.0074(16) -0.0129(16) -0.0023(18)
C11 0.0401(19) 0.051(2) 0.057(2) -0.0077(16) -0.0103(16) -0.0065(16)
C12 0.0369(18) 0.0419(19) 0.053(2) 0.0021(15) 0.0045(15) -0.0039(14)
C13 0.0486(17) 0.0317(15) 0.0424(16) -0.0003(14) -0.0128(13) -0.0027(15)
C14 0.060(2) 0.0508(19) 0.0355(15) 0.0040(16) -0.0018(13) -0.0067(19)
C15 0.060(2) 0.049(2) 0.057(2) -0.0146(18) 0.0204(19) -0.0036(18)
C16 0.042(2) 0.0410(19) 0.072(3) -0.0085(17) 0.0167(18) 0.0052(15)
C17 0.040(2) 0.049(2) 0.068(2) 0.0148(17) -0.0024(17) 0.0086(16)
C18 0.0309(15) 0.0287(15) 0.0385(16) 0.0001(12) 0.0009(12) -0.0025(12)
C19 0.057(2) 0.0295(15) 0.0357(17) -0.0009(12) -0.0115(15) -0.0036(14)
C20 0.075(3) 0.0395(19) 0.059(2) 0.0096(16) -0.0066(19) -0.0115(18)
C21 0.102(3) 0.032(2) 0.074(3) 0.0061(17) -0.017(3) -0.0060(18)
C22 0.045(2) 0.0424(19) 0.0453(19) -0.0010(14) -0.0014(15) -0.0120(15)
C23 0.0350(17) 0.053(2) 0.053(2) -0.0076(16) 0.0048(14) -0.0109(15)
C24 0.047(2) 0.0484(19) 0.052(2) -0.0104(16) 0.0166(16) -0.0037(16)
C25 0.055(2) 0.0407(17) 0.0440(18) -0.0118(14) 0.0131(15) -0.0024(16)
C26 0.0334(16) 0.0318(14) 0.0337(15) -0.0001(12) 0.0020(12) -0.0050(12)
C27 0.0375(18) 0.0373(17) 0.059(2) -0.0046(15) -0.0049(15) -0.0041(14)
C28 0.089(4) 0.085(4) 0.079(3) -0.013(3) 0.016(3) 0.017(3)
C29 0.105(5) 0.202(8) 0.070(3) 0.010(4) 0.008(3) 0.025(5)
C30 0.089(4) 0.168(7) 0.117(5) -0.009(5) 0.012(4) -0.011(5)

loop_
_atom_type_symbol
_atom_type_description
_atom_type_scat_dispersion_real
_atom_type_scat_dispersion_imag
_atom_type_scat_source
C C 0.0033 0.0016 'International Tables Vol C Tables 4.2.6.8 and 6.1.1.4'
N N 0.0061 0.0033 'International Tables Vol C Tables 4.2.6.8 and 6.1.1.4'
O O 0.0106 0.0060 'International Tables Vol C Tables 4.2.6.8 and 6.1.1.4'
Ni Ni 0.3393 1.1124 'International Tables Vol C Tables 4.2.6.8 and 6.1.1.4'
H H 0.0000 0.0000 'International Tables Vol C Tables 4.2.6.8 and 6.1.1.4'

loop_
_geom_angle_atom_site_label_1
_geom_angle_atom_site_label_2
_geom_angle_atom_site_label_3
_geom_angle
_geom_angle_site_symmetry_1
_geom_angle_site_symmetry_3
_geom_angle_publ_flag
N1 Ni1 N2 87.32(11) . . ?
C9 Ni1 N1 91.73(11) . . ?
C9 Ni1 N2 163.23(12) . . ?
C9 Ni1 C18 94.42(12) . . ?
C18 Ni1 N1 163.13(12) . . ?
C18 Ni1 N2 91.21(12) . . ?
N7 Ni2 N7 87.26(17) 2_755 . ?
C26 Ni2 N7 91.66(12) . . ?
C26 Ni2 N7 91.66(12) 2_755 2_755 ?
C26 Ni2 N7 161.65(11) . 2_755 ?
C26 Ni2 N7 161.65(11) 2_755 . ?
C26 Ni2 C26 94.99(18) 2_755 . ?
C1 N1 Ni1 111.3(2) . . ?
C7 N1 Ni1 120.9(2) . . ?
C7 N1 C1 114.7(3) . . ?
C2 N2 Ni1 110.82(19) . . ?
C13 N2 Ni1 118.8(2) . . ?
C13 N2 C2 114.5(3) . . ?
C9 N3 C8 124.7(3) . . ?
C9 N3 C10 110.9(3) . . ?
C10 N3 C8 124.4(3) . . ?
C9 N4 C11 110.9(3) . . ?
C9 N4 C12 126.0(3) . . ?
C11 N4 C12 123.0(3) . . ?
C15 N5 C14 125.8(3) . . ?
C18 N5 C14 123.5(3) . . ?
C18 N5 C15 110.7(3) . . ?
C16 N6 C17 123.7(3) . . ?
C18 N6 C16 109.9(3) . . ?
C18 N6 C17 126.3(3) . . ?
C19 N7 Ni2 111.3(2) . . ?
C22 N7 Ni2 121.0(2) . . ?
C22 N7 C19 114.8(3) . . ?
C24 N8 C23 124.9(3) . . ?
C26 N8 C23 123.9(3) . . ?
C26 N8 C24 111.2(3) . . ?
C25 N9 C27 123.0(3) . . ?
C26 N9 C25 110.8(3) . . ?
C26 N9 C27 126.1(3) . . ?
C28 N10 C29 118.8(5) . . ?
C28 N10 C30 123.3(6) . . ?
C30 N10 C29 118.0(6) . . ?
N1 C1 C2 108.5(2) . . ?
N1 C1 C6 116.0(3) . . ?
C2 C1 C6 108.2(3) . . ?
N2 C2 C1 109.2(2) . . ?
N2 C2 C3 116.3(3) . . ?
C1 C2 C3 108.9(3) . . ?
C2 C3 C4 109.0(4) . . ?
C5 C4 C3 112.7(4) . . ?
C6 C5 C4 111.6(4) . . ?
C5 C6 C1 109.1(4) . . ?
O1 C7 N1 126.3(3) . . ?
O1 C7 C8 113.1(3) . . ?
N1 C7 C8 120.7(3) . . ?
N3 C8 C7 118.1(3) . . ?
N3 C9 Ni1 125.0(2) . . ?
N3 C9 N4 104.3(3) . . ?
N4 C9 Ni1 130.4(2) . . ?
C11 C10 N3 106.9(3) . . ?
C10 C11 N4 107.0(3) . . ?
O2 C13 N2 125.5(3) . . ?
O2 C13 C14 113.8(3) . . ?
N2 C13 C14 120.7(3) . . ?
N5 C14 C13 117.8(3) . . ?
C16 C15 N5 107.5(3) . . ?
C15 C16 N6 107.0(3) . . ?
N5 C18 Ni1 124.8(2) . . ?
N5 C18 N6 105.0(3) . . ?
N6 C18 Ni1 129.8(2) . . ?
N7 C19 C19 108.85(18) . 2_755 ?
N7 C19 C20 116.2(3) . . ?
C19 C19 C20 108.3(3) 2_755 . ?
C21 C20 C19 108.8(3) . . ?
C21 C21 C20 112.6(3) 2_755 . ?
O3 C22 N7 126.3(3) . . ?
O3 C22 C23 113.6(3) . . ?
N7 C22 C23 120.0(3) . . ?
N8 C23 C22 117.6(3) . . ?
C25 C24 N8 106.5(3) . . ?
C24 C25 N9 107.1(3) . . ?
N8 C26 Ni2 124.3(2) . . ?
N8 C26 N9 104.4(3) . . ?
N9 C26 Ni2 130.8(2) . . ?
O4 C28 N10 126.9(6) . . ?

loop_
_geom_bond_atom_site_label_1
_geom_bond_atom_site_label_2
_geom_bond_distance
_geom_bond_site_symmetry_2
_geom_bond_publ_flag
Ni1 N1 1.904(2) . ?
Ni1 N2 1.915(2) . ?
Ni1 C9 1.852(3) . ?
Ni1 C18 1.857(3) . ?
Ni2 N7 1.911(3) . ?
Ni2 N7 1.911(3) 2_755 ?
Ni2 C26 1.855(3) 2_755 ?
Ni2 C26 1.855(3) . ?
O1 C7 1.249(4) . ?
O2 C13 1.246(4) . ?
O3 C22 1.241(4) . ?
O4 C28 1.202(7) . ?
N1 C1 1.477(4) . ?
N1 C7 1.333(4) . ?
N2 C2 1.470(4) . ?
N2 C13 1.334(4) . ?
N3 C8 1.445(4) . ?
N3 C9 1.346(4) . ?
N3 C10 1.380(4) . ?
N4 C9 1.361(4) . ?
N4 C11 1.369(4) . ?
N4 C12 1.452(4) . ?
N5 C14 1.447(4) . ?
N5 C15 1.378(5) . ?
N5 C18 1.346(4) . ?
N6 C16 1.393(4) . ?
N6 C17 1.449(5) . ?
N6 C18 1.355(4) . ?
N7 C19 1.478(4) . ?
N7 C22 1.321(4) . ?
N8 C23 1.448(4) . ?
N8 C24 1.380(4) . ?
N8 C26 1.345(4) . ?
N9 C25 1.376(4) . ?
N9 C26 1.354(4) . ?
N9 C27 1.456(4) . ?
N10 C28 1.326(7) . ?
N10 C29 1.485(7) . ?
N10 C30 1.439(8) . ?
C1 C2 1.513(5) . ?
C1 C6 1.526(5) . ?
C2 C3 1.522(5) . ?
C3 C4 1.533(7) . ?
C4 C5 1.525(7) . ?
C5 C6 1.519(6) . ?
C7 C8 1.506(5) . ?
C10 C11 1.336(5) . ?
C13 C14 1.505(5) . ?
C15 C16 1.322(6) . ?
C19 C19 1.518(7) 2_755 ?
C19 C20 1.530(5) . ?
C20 C21 1.528(6) . ?
C21 C21 1.525(10) 2_755 ?
C22 C23 1.514(5) . ?
C24 C25 1.335(5) . ?
